data_4350601
loop_
_publ_author_name
'Friese, Seth J.'
'Kucera, Benjamin E.'
'Que, Jr, Lawrence'
'Tolman, William B.'

_publ_section_title
;
 Self-assembly of the 2-His-1-carboxylate facial triad in mononuclear
 iron(II) and zinc(II) models of metalloenzyme active sites.
;
_journal_issue 20
_journal_name_full 'Inorganic chemistry'
_journal_page_first 8003
_journal_page_last 8005
_journal_paper_doi 10.1021/ic061564s
_journal_volume 45
_journal_year 2006
_chemical_formula_moiety 'C56 H66 N2 O4 Zn, C H2 Cl2'
_chemical_formula_sum 'C57 H68 Cl2 N2 O4 Zn'
_chemical_formula_weight 981.40
_chemical_name_common 06119
_space_group_IT_number 14
_space_group_name_Hall '-P 2yn'
_space_group_name_H-M_alt 'P 1 21/n 1'
_symmetry_cell_setting monoclinic
_symmetry_space_group_name_H-M 'P 1 21/n 1'
_atom_sites_solution_hydrogens geom
_atom_sites_solution_primary direct
_atom_sites_solution_secondary difmap
_audit_creation_method SHELXL-97
_cell_angle_alpha 90.00
_cell_angle_beta 105.0340(10)
_cell_angle_gamma 90.00
_cell_formula_units_Z 4
_cell_length_a 15.0099(12)
_cell_length_b 15.2321(12)
_cell_length_c 24.0930(19)
_cell_measurement_reflns_used 3863
_cell_measurement_temperature 173(2)
_cell_measurement_theta_max 26.38
_cell_measurement_theta_min 2.27
_cell_volume 5319.9(7)
_computing_cell_refinement 'SAINT, Bruker'
_computing_data_collection 'SMART, Bruker'
_computing_data_reduction 'SAINT, Bruker'
_computing_molecular_graphics 'SHELXTL, Bruker'
_computing_publication_material 'Bruker SHELXTL'
_computing_structure_refinement 'SHELXL-97 (Sheldrick, 1997)'
_computing_structure_solution 'SHELXS-97 (Sheldrick, 1990)'
_diffrn_ambient_temperature 173(2)
_diffrn_measured_fraction_theta_full 0.999
_diffrn_measured_fraction_theta_max 0.999
_diffrn_measurement_device_type 'Siemens SMART Platform CCD'
_diffrn_measurement_method 'area detector, omega scans per phi'
_diffrn_radiation_monochromator graphite
_diffrn_radiation_source 'normal-focus sealed tube'
_diffrn_radiation_type MoK\a
_diffrn_radiation_wavelength 0.71073
_diffrn_reflns_av_R_equivalents 0.0345
_diffrn_reflns_av_sigmaI/netI 0.0254
_diffrn_reflns_limit_h_max 18
_diffrn_reflns_limit_h_min -18
_diffrn_reflns_limit_k_max 19
_diffrn_reflns_limit_k_min -19
_diffrn_reflns_limit_l_max 30
_diffrn_reflns_limit_l_min -30
_diffrn_reflns_number 57210
_diffrn_reflns_theta_full 26.39
_diffrn_reflns_theta_max 26.39
_diffrn_reflns_theta_min 1.45
_exptl_absorpt_coefficient_mu 0.608
_exptl_absorpt_correction_T_max 0.8629
_exptl_absorpt_correction_T_min 0.7509
_exptl_absorpt_correction_type multi-scan
_exptl_absorpt_process_details 'SADABS, R. Blessing, 1995'
_exptl_crystal_colour colorless
_exptl_crystal_density_diffrn 1.225
_exptl_crystal_density_method 'not measured'
_exptl_crystal_description block
_exptl_crystal_F_000 2080
_exptl_crystal_size_max 0.50
_exptl_crystal_size_mid 0.30
_exptl_crystal_size_min 0.25
_refine_diff_density_max 0.485
_refine_diff_density_min -0.536
_refine_diff_density_rms 0.046
_refine_ls_extinction_method none
_refine_ls_goodness_of_fit_ref 1.005
_refine_ls_hydrogen_treatment riding
_refine_ls_matrix_type full
_refine_ls_number_parameters 611
_refine_ls_number_reflns 10902
_refine_ls_number_restraints 0
_refine_ls_restrained_S_all 1.005
_refine_ls_R_factor_all 0.0501
_refine_ls_R_factor_gt 0.0376
_refine_ls_shift/su_max 0.002
_refine_ls_shift/su_mean 0.000
_refine_ls_structure_factor_coef Fsqd
_refine_ls_weighting_details 'calc w=1/[\s^2^(Fo^2^)+(0.0443P)^2^+3.3601P] where P=(Fo^2^+2Fc^2^)/3'
_refine_ls_weighting_scheme calc
_refine_ls_wR_factor_gt 0.0899
_refine_ls_wR_factor_ref 0.0956
_reflns_number_gt 8959
_reflns_number_total 10902
_reflns_threshold_expression >2sigma(I)
_cod_data_source_file ic061564ssi20060817_032239.cif
_cod_data_source_block 06119
_cod_depositor_comments
;
The following automatic conversions were performed:

data item '_symmetry_cell_setting' value 'Monoclinic' was changed to
'monoclinic' in accordance with the
/home/saulius/struct/COD-crude-data/automatic-downloads/DataCite-retrospective/ACS/depositions/lib/dictionaries/cif_core.dic
dictionary named 'cif_core.dic' version 2.4.2 last updated on
2011-04-26.

Automatic conversion script
Id: cif_fix_values 6909 2019-04-08 15:41:33Z antanas 
;
_cod_original_sg_symbol_H-M P2(1)/n
_cod_database_code 4350601

loop_
_symmetry_equiv_pos_as_xyz
'x, y, z'
'-x+1/2, y+1/2, -z+1/2'
'-x, -y, -z'
'x-1/2, -y-1/2, z-1/2'

loop_
_atom_site_label
_atom_site_type_symbol
_atom_site_fract_x
_atom_site_fract_y
_atom_site_fract_z
_atom_site_U_iso_or_equiv
_atom_site_adp_type
_atom_site_occupancy
_atom_site_symmetry_multiplicity
_atom_site_calc_flag
_atom_site_refinement_flags
Zn1 Zn 0.455740(14) 0.747196(13) 0.160127(8) 0.02145(6) Uani 1 1 d .
O1 O 0.46737(9) 0.85487(8) 0.20286(5) 0.0303(3) Uani 1 1 d .
O2 O 0.50682(10) 0.81268(9) 0.29519(6) 0.0345(3) Uani 1 1 d .
O3 O 0.42065(9) 0.78852(9) 0.08151(5) 0.0306(3) Uani 1 1 d .
O4 O 0.41775(9) 0.64716(9) 0.05782(6) 0.0322(3) Uani 1 1 d .
N1 N 0.37668(11) 0.65578(11) 0.19074(7) 0.0298(4) Uani 1 1 d .
N2 N 0.56982(11) 0.66493(11) 0.18576(7) 0.0290(3) Uani 1 1 d .
C1 C 0.32319(18) 0.69721(17) 0.22792(11) 0.0510(6) Uani 1 1 d .
H1A H 0.2950 0.6514 0.2463 0.077 Uiso 1 1 calc R
H1B H 0.2748 0.7346 0.2044 0.077 Uiso 1 1 calc R
H1C H 0.3646 0.7329 0.2575 0.077 Uiso 1 1 calc R
C2 C 0.31118(15) 0.60470(15) 0.14573(9) 0.0394(5) Uani 1 1 d .
H2A H 0.2793 0.5616 0.1639 0.059 Uiso 1 1 calc R
H2B H 0.3450 0.5742 0.1218 0.059 Uiso 1 1 calc R
H2C H 0.2659 0.6445 0.1218 0.059 Uiso 1 1 calc R
C3 C 0.44909(16) 0.59882(16) 0.22576(10) 0.0459(6) Uani 1 1 d .
H3A H 0.4214 0.5424 0.2330 0.055 Uiso 1 1 calc R
H3B H 0.4759 0.6272 0.2634 0.055 Uiso 1 1 calc R
C4 C 0.52400(17) 0.58161(14) 0.19654(11) 0.0459(6) Uani 1 1 d .
H4A H 0.4975 0.5515 0.1595 0.055 Uiso 1 1 calc R
H4B H 0.5706 0.5422 0.2208 0.055 Uiso 1 1 calc R
C5 C 0.63675(16) 0.69451(18) 0.23840(10) 0.0495(6) Uani 1 1 d .
H5A H 0.6844 0.6495 0.2510 0.074 Uiso 1 1 calc R
H5B H 0.6050 0.7044 0.2686 0.074 Uiso 1 1 calc R
H5C H 0.6655 0.7493 0.2307 0.074 Uiso 1 1 calc R
C6 C 0.61928(15) 0.64896(17) 0.14116(9) 0.0442(6) Uani 1 1 d .
H6A H 0.6669 0.6042 0.1547 0.066 Uiso 1 1 calc R
H6B H 0.6482 0.7036 0.1333 0.066 Uiso 1 1 calc R
H6C H 0.5756 0.6285 0.1059 0.066 Uiso 1 1 calc R
C7 C 0.49085(12) 0.86861(12) 0.25726(8) 0.0248(4) Uani 1 1 d .
C8 C 0.49653(12) 0.96529(12) 0.27227(7) 0.0237(4) Uani 1 1 d .
C9 C 0.56964(13) 1.01570(12) 0.26385(8) 0.0256(4) Uani 1 1 d .
C10 C 0.57288(14) 1.10509(13) 0.27682(9) 0.0330(4) Uani 1 1 d .
H10 H 0.6225 1.1399 0.2714 0.040 Uiso 1 1 calc R
C11 C 0.50438(15) 1.14339(13) 0.29752(10) 0.0381(5) Uani 1 1 d .
H11 H 0.5067 1.2044 0.3058 0.046 Uiso 1 1 calc R
C12 C 0.43256(14) 1.09321(13) 0.30615(9) 0.0353(5) Uani 1 1 d .
H12 H 0.3863 1.1200 0.3209 0.042 Uiso 1 1 calc R
C13 C 0.42703(13) 1.00384(12) 0.29355(8) 0.0268(4) Uani 1 1 d .
C14 C 0.64594(13) 0.97499(12) 0.24291(8) 0.0256(4) Uani 1 1 d .
C15 C 0.64267(14) 0.97534(13) 0.18437(9) 0.0308(4) Uani 1 1 d .
C16 C 0.71787(15) 0.94110(14) 0.16738(9) 0.0379(5) Uani 1 1 d .
H16 H 0.7169 0.9424 0.1278 0.045 Uiso 1 1 calc R
C17 C 0.79352(15) 0.90538(14) 0.20616(10) 0.0377(5) Uani 1 1 d .
C18 C 0.79401(14) 0.90361(13) 0.26376(9) 0.0334(4) Uani 1 1 d .
H18 H 0.8451 0.8782 0.2908 0.040 Uiso 1 1 calc R
C19 C 0.72151(13) 0.93809(12) 0.28300(8) 0.0280(4) Uani 1 1 d .
C20 C 0.55947(16) 1.00885(15) 0.13981(9) 0.0399(5) Uani 1 1 d .
H20A H 0.5362 1.0620 0.1542 0.060 Uiso 1 1 calc R
H20B H 0.5112 0.9638 0.1320 0.060 Uiso 1 1 calc R
H20C H 0.5770 1.0225 0.1043 0.060 Uiso 1 1 calc R
C21 C 0.87361(19) 0.8691(2) 0.18604(13) 0.0622(8) Uani 1 1 d .
H21A H 0.8942 0.9131 0.1624 0.093 Uiso 1 1 calc R
H21B H 0.8540 0.8160 0.1632 0.093 Uiso 1 1 calc R
H21C H 0.9245 0.8547 0.2195 0.093 Uiso 1 1 calc R
C22 C 0.72362(15) 0.93356(15) 0.34585(9) 0.0373(5) Uani 1 1 d .
H22A H 0.7836 0.9110 0.3677 0.056 Uiso 1 1 calc R
H22B H 0.6746 0.8943 0.3510 0.056 Uiso 1 1 calc R
H22C H 0.7140 0.9924 0.3597 0.056 Uiso 1 1 calc R
C23 C 0.34837(13) 0.95015(13) 0.30252(8) 0.0279(4) Uani 1 1 d .
C24 C 0.27031(13) 0.93503(14) 0.25652(9) 0.0330(4) Uani 1 1 d .
C25 C 0.19787(14) 0.88631(15) 0.26675(10) 0.0406(5) Uani 1 1 d .
H25 H 0.1451 0.8757 0.2358 0.049 Uiso 1 1 calc R
C26 C 0.19984(15) 0.85266(16) 0.32052(10) 0.0433(5) Uani 1 1 d .
C27 C 0.27733(15) 0.86858(15) 0.36506(10) 0.0400(5) Uani 1 1 d .
H27 H 0.2796 0.8463 0.4022 0.048 Uiso 1 1 calc R
C28 C 0.35205(14) 0.91631(13) 0.35703(9) 0.0324(4) Uani 1 1 d .
C29 C 0.26421(16) 0.97044(17) 0.19723(9) 0.0457(6) Uani 1 1 d .
H29A H 0.2013 0.9626 0.1730 0.069 Uiso 1 1 calc R
H29B H 0.3075 0.9386 0.1803 0.069 Uiso 1 1 calc R
H29C H 0.2798 1.0330 0.1998 0.069 Uiso 1 1 calc R
C30 C 0.1202(2) 0.8000(2) 0.33084(13) 0.0682(8) Uani 1 1 d .
H30A H 0.0703 0.7977 0.2954 0.102 Uiso 0.50 1 calc PR
H30B H 0.0977 0.8280 0.3612 0.102 Uiso 0.50 1 calc PR
H30C H 0.1410 0.7403 0.3426 0.102 Uiso 0.50 1 calc PR
H30D H 0.1357 0.7796 0.3708 0.102 Uiso 0.50 1 calc PR
H30E H 0.1084 0.7493 0.3049 0.102 Uiso 0.50 1 calc PR
H30F H 0.0650 0.8370 0.3235 0.102 Uiso 0.50 1 calc PR
C31 C 0.43633(16) 0.92997(17) 0.40619(9) 0.0463(6) Uani 1 1 d .
H31A H 0.4298 0.8967 0.4397 0.069 Uiso 1 1 calc R
H31B H 0.4429 0.9925 0.4158 0.069 Uiso 1 1 calc R
H31C H 0.4911 0.9096 0.3950 0.069 Uiso 1 1 calc R
C32 C 0.40741(12) 0.72537(12) 0.04499(8) 0.0239(4) Uani 1 1 d .
C33 C 0.37687(12) 0.75142(11) -0.01751(7) 0.0229(4) Uani 1 1 d .
C34 C 0.28611(12) 0.77895(12) -0.04115(8) 0.0253(4) Uani 1 1 d .
C35 C 0.25828(13) 0.79957(14) -0.09952(8) 0.0317(4) Uani 1 1 d .
H35 H 0.1967 0.8180 -0.1162 0.038 Uiso 1 1 calc R
C36 C 0.32008(14) 0.79340(14) -0.13341(8) 0.0338(5) Uani 1 1 d .
H36 H 0.3007 0.8079 -0.1731 0.041 Uiso 1 1 calc R
C37 C 0.40988(13) 0.76613(12) -0.10962(8) 0.0281(4) Uani 1 1 d .
H37 H 0.4517 0.7621 -0.1331 0.034 Uiso 1 1 calc R
C38 C 0.43954(12) 0.74463(11) -0.05160(7) 0.0224(4) Uani 1 1 d .
C39 C 0.21925(12) 0.78877(13) -0.00489(8) 0.0258(4) Uani 1 1 d .
C40 C 0.20346(13) 0.87235(13) 0.01509(8) 0.0303(4) Uani 1 1 d .
C41 C 0.13813(14) 0.88216(13) 0.04644(9) 0.0335(4) Uani 1 1 d .
H41 H 0.1268 0.9390 0.0594 0.040 Uiso 1 1 calc R
C42 C 0.08904(14) 0.81096(14) 0.05932(8) 0.0323(4) Uani 1 1 d .
C43 C 0.10666(13) 0.72877(13) 0.04031(8) 0.0298(4) Uani 1 1 d .
H43 H 0.0742 0.6795 0.0493 0.036 Uiso 1 1 calc R
C44 C 0.17086(13) 0.71607(13) 0.00824(8) 0.0266(4) Uani 1 1 d .
C45 C 0.25712(17) 0.95108(14) 0.00388(11) 0.0454(6) Uani 1 1 d .
H45A H 0.2392 1.0028 0.0227 0.068 Uiso 1 1 calc R
H45B H 0.2437 0.9615 -0.0376 0.068 Uiso 1 1 calc R
H45C H 0.3233 0.9402 0.0193 0.068 Uiso 1 1 calc R
C46 C 0.01797(17) 0.82463(17) 0.09289(11) 0.0475(6) Uani 1 1 d .
H46A H -0.0070 0.7677 0.1004 0.071 Uiso 1 1 calc R
H46B H -0.0321 0.8615 0.0706 0.071 Uiso 1 1 calc R
H46C H 0.0469 0.8536 0.1295 0.071 Uiso 1 1 calc R
C47 C 0.18603(14) 0.62484(13) -0.01241(9) 0.0339(4) Uani 1 1 d .
H47A H 0.1529 0.5820 0.0051 0.051 Uiso 1 1 calc R
H47B H 0.2521 0.6112 -0.0014 0.051 Uiso 1 1 calc R
H47C H 0.1629 0.6222 -0.0543 0.051 Uiso 1 1 calc R
C48 C 0.53743(12) 0.71653(12) -0.02655(7) 0.0239(4) Uani 1 1 d .
C49 C 0.60414(13) 0.77855(13) 0.00008(8) 0.0287(4) Uani 1 1 d .
C50 C 0.69522(13) 0.75053(14) 0.02167(9) 0.0331(4) Uani 1 1 d .
H50 H 0.7408 0.7923 0.0393 0.040 Uiso 1 1 calc R
C51 C 0.72121(13) 0.66391(14) 0.01824(8) 0.0336(4) Uani 1 1 d .
C52 C 0.65400(13) 0.60378(14) -0.00843(8) 0.0321(4) Uani 1 1 d .
H52 H 0.6709 0.5441 -0.0112 0.039 Uiso 1 1 calc R
C53 C 0.56268(13) 0.62884(12) -0.03124(8) 0.0265(4) Uani 1 1 d .
C54 C 0.57829(15) 0.87352(14) 0.00467(10) 0.0410(5) Uani 1 1 d .
H54A H 0.6327 0.9065 0.0255 0.061 Uiso 1 1 calc R
H54B H 0.5302 0.8775 0.0254 0.061 Uiso 1 1 calc R
H54C H 0.5551 0.8982 -0.0339 0.061 Uiso 1 1 calc R
C55 C 0.82025(15) 0.63556(18) 0.04296(11) 0.0492(6) Uani 1 1 d .
H55A H 0.8610 0.6712 0.0262 0.074 Uiso 1 1 calc R
H55B H 0.8269 0.5735 0.0340 0.074 Uiso 1 1 calc R
H55C H 0.8370 0.6436 0.0848 0.074 Uiso 1 1 calc R
C56 C 0.49165(14) 0.56255(13) -0.06107(9) 0.0351(5) Uani 1 1 d .
H56A H 0.4389 0.5641 -0.0442 0.053 Uiso 1 1 calc R
H56B H 0.5190 0.5037 -0.0564 0.053 Uiso 1 1 calc R
H56C H 0.4708 0.5768 -0.1021 0.053 Uiso 1 1 calc R
C57 C 0.0225(2) 0.17277(18) 0.09629(11) 0.0588(7) Uani 1 1 d .
H57A H -0.0261 0.1973 0.0641 0.071 Uiso 1 1 calc R
H57B H 0.0339 0.2153 0.1284 0.071 Uiso 1 1 calc R
Cl2 Cl -0.01634(6) 0.07303(5) 0.11855(3) 0.0707(2) Uani 1 1 d .
Cl1 Cl 0.12420(6) 0.15854(6) 0.07420(5) 0.0998(3) Uani 1 1 d .

loop_
_atom_site_aniso_label
_atom_site_aniso_U_11
_atom_site_aniso_U_22
_atom_site_aniso_U_33
_atom_site_aniso_U_23
_atom_site_aniso_U_13
_atom_site_aniso_U_12
Zn1 0.02256(11) 0.02087(11) 0.02087(11) -0.00106(8) 0.00553(8) -0.00123(8)
O1 0.0400(8) 0.0249(7) 0.0267(7) -0.0065(5) 0.0102(6) -0.0026(6)
O2 0.0457(9) 0.0258(7) 0.0327(7) 0.0006(6) 0.0112(6) 0.0020(6)
O3 0.0368(8) 0.0320(7) 0.0215(7) -0.0019(6) 0.0049(6) -0.0002(6)
O4 0.0386(8) 0.0301(8) 0.0278(7) 0.0058(6) 0.0082(6) 0.0034(6)
N1 0.0320(9) 0.0303(9) 0.0273(8) 0.0004(7) 0.0082(7) -0.0079(7)
N2 0.0254(8) 0.0331(9) 0.0262(8) -0.0040(7) 0.0026(6) 0.0044(7)
C1 0.0562(15) 0.0568(16) 0.0511(14) -0.0122(12) 0.0338(12) -0.0197(12)
C2 0.0382(12) 0.0442(13) 0.0359(11) -0.0023(9) 0.0099(9) -0.0185(10)
C3 0.0484(14) 0.0457(13) 0.0395(12) 0.0160(10) 0.0043(10) -0.0063(11)
C4 0.0499(14) 0.0302(11) 0.0525(14) 0.0057(10) 0.0040(11) 0.0079(10)
C5 0.0338(12) 0.0639(16) 0.0408(13) -0.0195(11) -0.0080(10) 0.0112(11)
C6 0.0334(11) 0.0613(15) 0.0374(12) -0.0089(11) 0.0085(9) 0.0136(11)
C7 0.0217(9) 0.0259(9) 0.0289(10) -0.0036(8) 0.0101(7) -0.0010(7)
C8 0.0254(9) 0.0252(9) 0.0211(9) -0.0023(7) 0.0068(7) 0.0012(7)
C9 0.0272(10) 0.0253(9) 0.0250(9) -0.0027(7) 0.0082(7) 0.0017(7)
C10 0.0355(11) 0.0266(10) 0.0399(11) -0.0054(8) 0.0151(9) -0.0052(8)
C11 0.0429(12) 0.0235(10) 0.0508(13) -0.0105(9) 0.0174(10) -0.0006(9)
C12 0.0349(11) 0.0311(11) 0.0432(12) -0.0099(9) 0.0161(9) 0.0043(9)
C13 0.0254(9) 0.0290(10) 0.0264(9) -0.0039(8) 0.0072(7) 0.0021(8)
C14 0.0263(9) 0.0227(9) 0.0305(10) -0.0018(7) 0.0120(8) -0.0033(7)
C15 0.0357(11) 0.0263(10) 0.0330(10) 0.0003(8) 0.0137(9) -0.0001(8)
C16 0.0458(13) 0.0423(12) 0.0324(11) -0.0013(9) 0.0225(10) 0.0010(10)
C17 0.0346(11) 0.0371(12) 0.0478(13) -0.0036(10) 0.0223(10) 0.0017(9)
C18 0.0276(10) 0.0317(11) 0.0412(12) 0.0024(9) 0.0094(9) 0.0008(8)
C19 0.0273(10) 0.0257(9) 0.0328(10) -0.0026(8) 0.0108(8) -0.0063(8)
C20 0.0472(13) 0.0413(12) 0.0311(11) 0.0055(9) 0.0102(9) 0.0047(10)
C21 0.0527(16) 0.0730(19) 0.0737(19) -0.0056(15) 0.0397(15) 0.0138(14)
C22 0.0359(11) 0.0462(13) 0.0291(10) -0.0005(9) 0.0070(9) -0.0017(9)
C23 0.0235(9) 0.0300(10) 0.0326(10) -0.0079(8) 0.0115(8) 0.0031(8)
C24 0.0272(10) 0.0374(11) 0.0354(11) -0.0095(9) 0.0100(8) 0.0042(8)
C25 0.0267(10) 0.0521(14) 0.0436(13) -0.0165(10) 0.0103(9) -0.0024(9)
C26 0.0356(12) 0.0487(14) 0.0520(14) -0.0143(11) 0.0229(10) -0.0093(10)
C27 0.0413(12) 0.0426(12) 0.0416(12) -0.0016(10) 0.0205(10) -0.0009(10)
C28 0.0283(10) 0.0363(11) 0.0341(11) -0.0043(9) 0.0108(8) 0.0035(8)
C29 0.0363(12) 0.0639(16) 0.0343(12) -0.0056(11) 0.0044(9) 0.0044(11)
C30 0.0550(17) 0.084(2) 0.0753(19) -0.0210(17) 0.0352(15) -0.0336(15)
C31 0.0395(12) 0.0638(16) 0.0338(12) 0.0025(11) 0.0061(10) -0.0023(11)
C32 0.0177(8) 0.0315(10) 0.0232(9) 0.0001(7) 0.0064(7) -0.0004(7)
C33 0.0241(9) 0.0221(8) 0.0218(8) -0.0004(7) 0.0046(7) -0.0008(7)
C34 0.0240(9) 0.0278(9) 0.0240(9) -0.0001(7) 0.0060(7) -0.0006(7)
C35 0.0244(10) 0.0418(12) 0.0270(10) 0.0038(9) 0.0035(8) 0.0043(8)
C36 0.0327(11) 0.0471(13) 0.0204(9) 0.0058(9) 0.0047(8) 0.0027(9)
C37 0.0285(10) 0.0340(11) 0.0234(9) 0.0008(8) 0.0097(8) 0.0007(8)
C38 0.0232(9) 0.0208(9) 0.0231(8) -0.0017(7) 0.0061(7) -0.0017(7)
C39 0.0212(9) 0.0324(10) 0.0227(9) 0.0014(8) 0.0037(7) 0.0018(8)
C40 0.0304(10) 0.0304(10) 0.0304(10) 0.0001(8) 0.0087(8) -0.0008(8)
C41 0.0370(11) 0.0303(10) 0.0354(11) -0.0042(9) 0.0133(9) 0.0021(9)
C42 0.0299(10) 0.0404(11) 0.0284(10) -0.0001(9) 0.0111(8) 0.0012(9)
C43 0.0274(10) 0.0331(10) 0.0299(10) 0.0031(8) 0.0090(8) -0.0028(8)
C44 0.0237(9) 0.0304(10) 0.0234(9) 0.0003(8) 0.0021(7) -0.0001(8)
C45 0.0499(14) 0.0309(11) 0.0630(15) -0.0033(10) 0.0282(12) -0.0057(10)
C46 0.0503(14) 0.0524(14) 0.0500(14) -0.0056(11) 0.0315(12) -0.0029(11)
C47 0.0320(11) 0.0322(11) 0.0383(11) -0.0043(9) 0.0104(9) -0.0023(8)
C48 0.0233(9) 0.0292(9) 0.0203(9) 0.0012(7) 0.0077(7) -0.0006(7)
C49 0.0277(10) 0.0317(10) 0.0274(10) 0.0013(8) 0.0080(8) -0.0030(8)
C50 0.0245(9) 0.0405(11) 0.0328(10) -0.0003(9) 0.0050(8) -0.0080(9)
C51 0.0248(10) 0.0455(12) 0.0308(10) 0.0062(9) 0.0078(8) 0.0026(9)
C52 0.0308(10) 0.0345(11) 0.0322(10) 0.0004(8) 0.0101(8) 0.0059(8)
C53 0.0275(10) 0.0310(10) 0.0217(9) -0.0011(7) 0.0076(7) 0.0014(8)
C54 0.0382(12) 0.0306(11) 0.0503(13) -0.0039(10) 0.0046(10) -0.0069(9)
C55 0.0273(11) 0.0636(16) 0.0528(14) 0.0048(12) 0.0034(10) 0.0066(11)
C56 0.0370(11) 0.0285(10) 0.0361(11) -0.0073(9) 0.0028(9) 0.0012(9)
C57 0.0728(18) 0.0529(16) 0.0440(14) -0.0031(12) 0.0031(13) 0.0205(14)
Cl2 0.0960(6) 0.0617(4) 0.0487(4) 0.0031(3) 0.0084(4) 0.0105(4)
Cl1 0.0703(6) 0.0794(6) 0.1513(10) -0.0160(6) 0.0314(6) 0.0011(5)

loop_
_atom_type_symbol
_atom_type_description
_atom_type_scat_dispersion_real
_atom_type_scat_dispersion_imag
_atom_type_scat_source
C C 0.0033 0.0016 'International Tables Vol C Tables 4.2.6.8 and 6.1.1.4'
H H 0.0000 0.0000 'International Tables Vol C Tables 4.2.6.8 and 6.1.1.4'
N N 0.0061 0.0033 'International Tables Vol C Tables 4.2.6.8 and 6.1.1.4'
O O 0.0106 0.0060 'International Tables Vol C Tables 4.2.6.8 and 6.1.1.4'
Cl Cl 0.1484 0.1585 'International Tables Vol C Tables 4.2.6.8 and 6.1.1.4'
Zn Zn 0.2839 1.4301 'International Tables Vol C Tables 4.2.6.8 and 6.1.1.4'

loop_
_geom_angle_atom_site_label_1
_geom_angle_atom_site_label_2
_geom_angle_atom_site_label_3
_geom_angle
O1 Zn1 O3 102.17(6)
O1 Zn1 N2 113.68(6)
O3 Zn1 N2 118.71(6)
O1 Zn1 N1 111.21(6)
O3 Zn1 N1 121.89(6)
N2 Zn1 N1 89.59(7)
C7 O1 Zn1 130.52(12)
C32 O3 Zn1 112.43(12)
C3 N1 C2 111.15(17)
C3 N1 C1 109.74(18)
C2 N1 C1 107.68(17)
C3 N1 Zn1 101.13(12)
C2 N1 Zn1 115.00(12)
C1 N1 Zn1 112.02(13)
C5 N2 C6 108.57(17)
C5 N2 C4 110.61(18)
C6 N2 C4 109.08(17)
C5 N2 Zn1 113.39(13)
C6 N2 Zn1 114.42(13)
C4 N2 Zn1 100.49(12)
N1 C1 H1A 109.5
N1 C1 H1B 109.5
H1A C1 H1B 109.5
N1 C1 H1C 109.5
H1A C1 H1C 109.5
H1B C1 H1C 109.5
N1 C2 H2A 109.5
N1 C2 H2B 109.5
H2A C2 H2B 109.5
N1 C2 H2C 109.5
H2A C2 H2C 109.5
H2B C2 H2C 109.5
N1 C3 C4 111.50(18)
N1 C3 H3A 109.3
C4 C3 H3A 109.3
N1 C3 H3B 109.3
C4 C3 H3B 109.3
H3A C3 H3B 108.0
C3 C4 N2 111.59(18)
C3 C4 H4A 109.3
N2 C4 H4A 109.3
C3 C4 H4B 109.3
N2 C4 H4B 109.3
H4A C4 H4B 108.0
N2 C5 H5A 109.5
N2 C5 H5B 109.5
H5A C5 H5B 109.5
N2 C5 H5C 109.5
H5A C5 H5C 109.5
H5B C5 H5C 109.5
N2 C6 H6A 109.5
N2 C6 H6B 109.5
H6A C6 H6B 109.5
N2 C6 H6C 109.5
H6A C6 H6C 109.5
H6B C6 H6C 109.5
O2 C7 O1 126.62(17)
O2 C7 C8 120.65(16)
O1 C7 C8 112.72(16)
C9 C8 C13 120.60(17)
C9 C8 C7 119.87(15)
C13 C8 C7 119.52(16)
C10 C9 C8 119.16(17)
C10 C9 C14 119.57(17)
C8 C9 C14 121.25(16)
C11 C10 C9 120.43(19)
C11 C10 H10 119.8
C9 C10 H10 119.8
C12 C11 C10 120.23(18)
C12 C11 H11 119.9
C10 C11 H11 119.9
C11 C12 C13 120.88(18)
C11 C12 H12 119.6
C13 C12 H12 119.6
C12 C13 C8 118.70(18)
C12 C13 C23 120.47(17)
C8 C13 C23 120.83(16)
C15 C14 C19 120.44(17)
C15 C14 C9 120.49(17)
C19 C14 C9 119.06(16)
C16 C15 C14 118.31(19)
C16 C15 C20 120.00(18)
C14 C15 C20 121.67(18)
C17 C16 C15 122.24(19)
C17 C16 H16 118.9
C15 C16 H16 118.9
C16 C17 C18 118.35(18)
C16 C17 C21 120.6(2)
C18 C17 C21 121.0(2)
C17 C18 C19 121.65(19)
C17 C18 H18 119.2
C19 C18 H18 119.2
C18 C19 C14 118.97(18)
C18 C19 C22 120.18(18)
C14 C19 C22 120.82(17)
C15 C20 H20A 109.5
C15 C20 H20B 109.5
H20A C20 H20B 109.5
C15 C20 H20C 109.5
H20A C20 H20C 109.5
H20B C20 H20C 109.5
C17 C21 H21A 109.5
C17 C21 H21B 109.5
H21A C21 H21B 109.5
C17 C21 H21C 109.5
H21A C21 H21C 109.5
H21B C21 H21C 109.5
C19 C22 H22A 109.5
C19 C22 H22B 109.5
H22A C22 H22B 109.5
C19 C22 H22C 109.5
H22A C22 H22C 109.5
H22B C22 H22C 109.5
C28 C23 C24 120.08(18)
C28 C23 C13 119.76(17)
C24 C23 C13 120.14(18)
C25 C24 C23 118.51(19)
C25 C24 C29 120.07(19)
C23 C24 C29 121.42(19)
C26 C25 C24 122.3(2)
C26 C25 H25 118.8
C24 C25 H25 118.8
C27 C26 C25 118.0(2)
C27 C26 C30 120.4(2)
C25 C26 C30 121.6(2)
C26 C27 C28 122.0(2)
C26 C27 H27 119.0
C28 C27 H27 119.0
C27 C28 C23 119.09(19)
C27 C28 C31 120.37(19)
C23 C28 C31 120.53(18)
C24 C29 H29A 109.5
C24 C29 H29B 109.5
H29A C29 H29B 109.5
C24 C29 H29C 109.5
H29A C29 H29C 109.5
H29B C29 H29C 109.5
C26 C30 H30A 109.5
C26 C30 H30B 109.5
H30A C30 H30B 109.5
C26 C30 H30C 109.5
H30A C30 H30C 109.5
H30B C30 H30C 109.5
C26 C30 H30D 109.5
H30A C30 H30D 141.1
H30B C30 H30D 56.3
H30C C30 H30D 56.3
C26 C30 H30E 109.5
H30A C30 H30E 56.3
H30B C30 H30E 141.1
H30C C30 H30E 56.3
H30D C30 H30E 109.5
C26 C30 H30F 109.5
H30A C30 H30F 56.3
H30B C30 H30F 56.3
H30C C30 H30F 141.1
H30D C30 H30F 109.5
H30E C30 H30F 109.5
C28 C31 H31A 109.5
C28 C31 H31B 109.5
H31A C31 H31B 109.5
C28 C31 H31C 109.5
H31A C31 H31C 109.5
H31B C31 H31C 109.5
O4 C32 O3 124.49(17)
O4 C32 C33 119.41(16)
O3 C32 C33 116.10(16)
C34 C33 C38 120.94(16)
C34 C33 C32 119.80(16)
C38 C33 C32 119.22(15)
C35 C34 C33 118.91(17)
C35 C34 C39 119.63(16)
C33 C34 C39 121.44(16)
C36 C35 C34 120.43(18)
C36 C35 H35 119.8
C34 C35 H35 119.8
C37 C36 C35 120.26(17)
C37 C36 H36 119.9
C35 C36 H36 119.9
C36 C37 C38 120.65(17)
C36 C37 H37 119.7
C38 C37 H37 119.7
C37 C38 C33 118.81(16)
C37 C38 C48 119.76(16)
C33 C38 C48 121.42(15)
C40 C39 C44 119.67(17)
C40 C39 C34 119.25(17)
C44 C39 C34 121.07(17)
C41 C40 C39 119.27(18)
C41 C40 C45 119.73(18)
C39 C40 C45 120.99(17)
C42 C41 C40 121.72(19)
C42 C41 H41 119.1
C40 C41 H41 119.1
C43 C42 C41 118.34(18)
C43 C42 C46 121.64(19)
C41 C42 C46 120.03(19)
C42 C43 C44 121.85(18)
C42 C43 H43 119.1
C44 C43 H43 119.1
C43 C44 C39 119.13(18)
C43 C44 C47 119.57(17)
C39 C44 C47 121.29(17)
C40 C45 H45A 109.5
C40 C45 H45B 109.5
H45A C45 H45B 109.5
C40 C45 H45C 109.5
H45A C45 H45C 109.5
H45B C45 H45C 109.5
C42 C46 H46A 109.5
C42 C46 H46B 109.5
H46A C46 H46B 109.5
C42 C46 H46C 109.5
H46A C46 H46C 109.5
H46B C46 H46C 109.5
C44 C47 H47A 109.5
C44 C47 H47B 109.5
H47A C47 H47B 109.5
C44 C47 H47C 109.5
H47A C47 H47C 109.5
H47B C47 H47C 109.5
C53 C48 C49 120.15(17)
C53 C48 C38 119.82(16)
C49 C48 C38 120.00(17)
C50 C49 C48 118.50(18)
C50 C49 C54 120.72(18)
C48 C49 C54 120.78(18)
C51 C50 C49 122.18(18)
C51 C50 H50 118.9
C49 C50 H50 118.9
C50 C51 C52 118.26(18)
C50 C51 C55 120.8(2)
C52 C51 C55 121.0(2)
C51 C52 C53 121.61(19)
C51 C52 H52 119.2
C53 C52 H52 119.2
C52 C53 C48 119.29(18)
C52 C53 C56 120.45(18)
C48 C53 C56 120.26(17)
C49 C54 H54A 109.5
C49 C54 H54B 109.5
H54A C54 H54B 109.5
C49 C54 H54C 109.5
H54A C54 H54C 109.5
H54B C54 H54C 109.5
C51 C55 H55A 109.5
C51 C55 H55B 109.5
H55A C55 H55B 109.5
C51 C55 H55C 109.5
H55A C55 H55C 109.5
H55B C55 H55C 109.5
C53 C56 H56A 109.5
C53 C56 H56B 109.5
H56A C56 H56B 109.5
C53 C56 H56C 109.5
H56A C56 H56C 109.5
H56B C56 H56C 109.5
Cl1 C57 Cl2 111.63(14)
Cl1 C57 H57A 109.3
Cl2 C57 H57A 109.3
Cl1 C57 H57B 109.3
Cl2 C57 H57B 109.3
H57A C57 H57B 108.0

loop_
_geom_bond_atom_site_label_1
_geom_bond_atom_site_label_2
_geom_bond_distance
Zn1 O1 1.9202(13)
Zn1 O3 1.9349(13)
Zn1 N2 2.0821(16)
Zn1 N1 2.0845(16)
O1 C7 1.283(2)
O2 C7 1.227(2)
O3 C32 1.284(2)
O4 C32 1.231(2)
N1 C3 1.473(3)
N1 C2 1.481(2)
N1 C1 1.489(3)
N2 C5 1.469(3)
N2 C6 1.476(3)
N2 C4 1.498(3)
C1 H1A 0.9800
C1 H1B 0.9800
C1 H1C 0.9800
C2 H2A 0.9800
C2 H2B 0.9800
C2 H2C 0.9800
C3 C4 1.496(3)
C3 H3A 0.9900
C3 H3B 0.9900
C4 H4A 0.9900
C4 H4B 0.9900
C5 H5A 0.9800
C5 H5B 0.9800
C5 H5C 0.9800
C6 H6A 0.9800
C6 H6B 0.9800
C6 H6C 0.9800
C7 C8 1.513(2)
C8 C9 1.397(3)
C8 C13 1.405(2)
C9 C10 1.395(3)
C9 C14 1.500(2)
C10 C11 1.383(3)
C10 H10 0.9500
C11 C12 1.380(3)
C11 H11 0.9500
C12 C13 1.393(3)
C12 H12 0.9500
C13 C23 1.497(3)
C14 C15 1.398(3)
C14 C19 1.403(3)
C15 C16 1.398(3)
C15 C20 1.509(3)
C16 C17 1.381(3)
C16 H16 0.9500
C17 C18 1.386(3)
C17 C21 1.512(3)
C18 C19 1.392(3)
C18 H18 0.9500
C19 C22 1.508(3)
C20 H20A 0.9800
C20 H20B 0.9800
C20 H20C 0.9800
C21 H21A 0.9800
C21 H21B 0.9800
C21 H21C 0.9800
C22 H22A 0.9800
C22 H22B 0.9800
C22 H22C 0.9800
C23 C28 1.399(3)
C23 C24 1.407(3)
C24 C25 1.390(3)
C24 C29 1.507(3)
C25 C26 1.386(3)
C25 H25 0.9500
C26 C27 1.384(3)
C26 C30 1.513(3)
C27 C28 1.392(3)
C27 H27 0.9500
C28 C31 1.506(3)
C29 H29A 0.9800
C29 H29B 0.9800
C29 H29C 0.9800
C30 H30A 0.9800
C30 H30B 0.9800
C30 H30C 0.9800
C30 H30D 0.9800
C30 H30E 0.9800
C30 H30F 0.9800
C31 H31A 0.9800
C31 H31B 0.9800
C31 H31C 0.9800
C32 C33 1.509(2)
C33 C34 1.398(3)
C33 C38 1.404(2)
C34 C35 1.395(3)
C34 C39 1.499(2)
C35 C36 1.389(3)
C35 H35 0.9500
C36 C37 1.385(3)
C36 H36 0.9500
C37 C38 1.392(3)
C37 H37 0.9500
C38 C48 1.499(2)
C39 C40 1.403(3)
C39 C44 1.405(3)
C40 C41 1.392(3)
C40 C45 1.507(3)
C41 C42 1.391(3)
C41 H41 0.9500
C42 C43 1.382(3)
C42 C46 1.511(3)
C43 C44 1.396(3)
C43 H43 0.9500
C44 C47 1.513(3)
C45 H45A 0.9800
C45 H45B 0.9800
C45 H45C 0.9800
C46 H46A 0.9800
C46 H46B 0.9800
C46 H46C 0.9800
C47 H47A 0.9800
C47 H47B 0.9800
C47 H47C 0.9800
C48 C53 1.401(3)
C48 C49 1.405(3)
C49 C50 1.397(3)
C49 C54 1.509(3)
C50 C51 1.384(3)
C50 H50 0.9500
C51 C52 1.390(3)
C51 C55 1.514(3)
C52 C53 1.391(3)
C52 H52 0.9500
C53 C56 1.508(3)
C54 H54A 0.9800
C54 H54B 0.9800
C54 H54C 0.9800
C55 H55A 0.9800
C55 H55B 0.9800
C55 H55C 0.9800
C56 H56A 0.9800
C56 H56B 0.9800
C56 H56C 0.9800
C57 Cl1 1.756(3)
C57 Cl2 1.760(3)
C57 H57A 0.9900
C57 H57B 0.9900

loop_
_geom_torsion_atom_site_label_1
_geom_torsion_atom_site_label_2
_geom_torsion_atom_site_label_3
_geom_torsion_atom_site_label_4
_geom_torsion
O3 Zn1 O1 C7 -178.58(15)
N2 Zn1 O1 C7 -49.45(17)
N1 Zn1 O1 C7 49.86(17)
O1 Zn1 O3 C32 -178.81(12)
N2 Zn1 O3 C32 55.28(14)
N1 Zn1 O3 C32 -54.05(14)
O1 Zn1 N1 C3 -101.04(13)
O3 Zn1 N1 C3 138.45(12)
N2 Zn1 N1 C3 14.31(13)
O1 Zn1 N1 C2 139.13(14)
O3 Zn1 N1 C2 18.61(17)
N2 Zn1 N1 C2 -105.53(15)
O1 Zn1 N1 C1 15.76(16)
O3 Zn1 N1 C1 -104.76(15)
N2 Zn1 N1 C1 131.10(15)
O1 Zn1 N2 C5 8.77(17)
O3 Zn1 N2 C5 128.94(15)
N1 Zn1 N2 C5 -104.31(16)
O1 Zn1 N2 C6 -116.50(14)
O3 Zn1 N2 C6 3.67(16)
N1 Zn1 N2 C6 130.42(15)
O1 Zn1 N2 C4 126.81(12)
O3 Zn1 N2 C4 -113.02(13)
N1 Zn1 N2 C4 13.74(13)
C2 N1 C3 C4 81.3(2)
C1 N1 C3 C4 -159.72(19)
Zn1 N1 C3 C4 -41.3(2)
N1 C3 C4 N2 60.2(2)
C5 N2 C4 C3 79.4(2)
C6 N2 C4 C3 -161.28(18)
Zn1 N2 C4 C3 -40.68(19)
Zn1 O1 C7 O2 -4.4(3)
Zn1 O1 C7 C8 176.47(11)
O2 C7 C8 C9 107.7(2)
O1 C7 C8 C9 -73.1(2)
O2 C7 C8 C13 -73.5(2)
O1 C7 C8 C13 105.72(19)
C13 C8 C9 C10 0.0(3)
C7 C8 C9 C10 178.73(17)
C13 C8 C9 C14 178.06(17)
C7 C8 C9 C14 -3.2(3)
C8 C9 C10 C11 -0.3(3)
C14 C9 C10 C11 -178.40(19)
C9 C10 C11 C12 0.7(3)
C10 C11 C12 C13 -0.9(3)
C11 C12 C13 C8 0.5(3)
C11 C12 C13 C23 -179.41(19)
C9 C8 C13 C12 -0.1(3)
C7 C8 C13 C12 -178.87(18)
C9 C8 C13 C23 179.85(17)
C7 C8 C13 C23 1.1(3)
C10 C9 C14 C15 -87.1(2)
C8 C9 C14 C15 94.8(2)
C10 C9 C14 C19 91.7(2)
C8 C9 C14 C19 -86.4(2)
C19 C14 C15 C16 -2.3(3)
C9 C14 C15 C16 176.40(18)
C19 C14 C15 C20 175.72(18)
C9 C14 C15 C20 -5.5(3)
C14 C15 C16 C17 1.6(3)
C20 C15 C16 C17 -176.5(2)
C15 C16 C17 C18 0.1(3)
C15 C16 C17 C21 -179.9(2)
C16 C17 C18 C19 -1.2(3)
C21 C17 C18 C19 178.9(2)
C17 C18 C19 C14 0.4(3)
C17 C18 C19 C22 178.89(19)
C15 C14 C19 C18 1.4(3)
C9 C14 C19 C18 -177.37(17)
C15 C14 C19 C22 -177.09(18)
C9 C14 C19 C22 4.2(3)
C12 C13 C23 C28 -83.7(2)
C8 C13 C23 C28 96.3(2)
C12 C13 C23 C24 95.2(2)
C8 C13 C23 C24 -84.8(2)
C28 C23 C24 C25 0.2(3)
C13 C23 C24 C25 -178.77(18)
C28 C23 C24 C29 -179.89(19)
C13 C23 C24 C29 1.2(3)
C23 C24 C25 C26 0.3(3)
C29 C24 C25 C26 -179.7(2)
C24 C25 C26 C27 -0.2(3)
C24 C25 C26 C30 179.8(2)
C25 C26 C27 C28 -0.4(3)
C30 C26 C27 C28 179.6(2)
C26 C27 C28 C23 0.8(3)
C26 C27 C28 C31 -178.2(2)
C24 C23 C28 C27 -0.7(3)
C13 C23 C28 C27 178.25(18)
C24 C23 C28 C31 178.31(19)
C13 C23 C28 C31 -2.8(3)
Zn1 O3 C32 O4 -1.7(2)
Zn1 O3 C32 C33 178.17(11)
O4 C32 C33 C34 104.9(2)
O3 C32 C33 C34 -74.9(2)
O4 C32 C33 C38 -72.9(2)
O3 C32 C33 C38 107.31(19)
C38 C33 C34 C35 0.2(3)
C32 C33 C34 C35 -177.60(17)
C38 C33 C34 C39 -178.35(17)
C32 C33 C34 C39 3.9(3)
C33 C34 C35 C36 -0.5(3)
C39 C34 C35 C36 178.06(19)
C34 C35 C36 C37 0.4(3)
C35 C36 C37 C38 -0.1(3)
C36 C37 C38 C33 -0.3(3)
C36 C37 C38 C48 -179.11(18)
C34 C33 C38 C37 0.2(3)
C32 C33 C38 C37 177.97(16)
C34 C33 C38 C48 179.04(17)
C32 C33 C38 C48 -3.2(3)
C35 C34 C39 C40 -79.9(2)
C33 C34 C39 C40 98.6(2)
C35 C34 C39 C44 98.7(2)
C33 C34 C39 C44 -82.8(2)
C44 C39 C40 C41 -1.6(3)
C34 C39 C40 C41 176.95(17)
C44 C39 C40 C45 177.41(19)
C34 C39 C40 C45 -4.0(3)
C39 C40 C41 C42 1.1(3)
C45 C40 C41 C42 -178.0(2)
C40 C41 C42 C43 0.2(3)
C40 C41 C42 C46 -179.3(2)
C41 C42 C43 C44 -0.9(3)
C46 C42 C43 C44 178.62(19)
C42 C43 C44 C39 0.3(3)
C42 C43 C44 C47 -178.84(18)
C40 C39 C44 C43 1.0(3)
C34 C39 C44 C43 -177.57(17)
C40 C39 C44 C47 -179.89(18)
C34 C39 C44 C47 1.5(3)
C37 C38 C48 C53 -83.8(2)
C33 C38 C48 C53 97.3(2)
C37 C38 C48 C49 94.3(2)
C33 C38 C48 C49 -84.5(2)
C53 C48 C49 C50 -0.2(3)
C38 C48 C49 C50 -178.38(17)
C53 C48 C49 C54 179.08(18)
C38 C48 C49 C54 0.9(3)
C48 C49 C50 C51 -0.8(3)
C54 C49 C50 C51 179.88(19)
C49 C50 C51 C52 1.0(3)
C49 C50 C51 C55 -178.99(19)
C50 C51 C52 C53 -0.1(3)
C55 C51 C52 C53 179.86(19)
C51 C52 C53 C48 -0.9(3)
C51 C52 C53 C56 178.67(18)
C49 C48 C53 C52 1.0(3)
C38 C48 C53 C52 179.21(16)
C49 C48 C53 C56 -178.52(17)
C38 C48 C53 C56 -0.4(3)
